data_9015931
loop_
_publ_author_name
'Averbuch-Pouchot, M. T.'
'Guitel, J. C.'

_publ_section_title
;
 Structure cristalline du tripolyphosphate acide de zinc hexahydrate,
 Zn2 H P3 O10 (H2 O)6
;
_journal_issue 6
_journal_name_full 'Acta Crystallographica, Section B'
_journal_page_first 1670
_journal_page_last 1673
_journal_paper_doi 10.1107/S0567740876006213
_journal_volume 32
_journal_year 1976
_chemical_formula_sum 'O16 P3 Zn2'
_space_group_IT_number 2
_symmetry_space_group_name_Hall '-P 1'
_symmetry_space_group_name_H-M 'P -1'
_cell_angle_alpha 114.51
_cell_angle_beta 103.21
_cell_angle_gamma 74.31
_cell_length_a 10.714
_cell_length_b 10.658
_cell_length_c 8.391
_cell_formula_units_Z 2
_cell_volume 831.906
_database_code_amcsd 0015953
_exptl_crystal_density_diffrn 1.915
_cod_duplicate_entry 1008005
_cod_original_formula_sum 'Zn2 P3 O16'
_cod_database_code 9015931
_amcsd_formula_title 'H13 O16 P3 Zn2'

loop_
_space_group_symop_operation_xyz
x,y,z
-x,-y,-z

loop_
_atom_site_label
_atom_site_fract_x
_atom_site_fract_y
_atom_site_fract_z
Zn1 0.00000 0.00000 0.00000
Zn2 0.50000 0.50000 0.00000
Zn3 0.04808 0.51380 0.28237
P1 0.79390 0.55310 0.02420
P2 0.77230 0.27890 -0.00020
P3 0.93450 0.28090 0.33070
O1 0.88490 0.60770 0.19240
O2 0.65280 0.60100 0.05330
O3 0.17930 0.41850 0.12450
O4 0.83350 0.38310 0.96020
O5 0.84550 0.13500 0.91050
O6 0.62800 0.30760 0.95700
O7 0.80370 0.32610 0.20880
O8 0.03670 0.35350 0.32870
O9 0.88980 0.33640 0.51110
O10 0.97400 0.12450 0.25640
O11 0.48120 0.46580 0.72700
O12 0.13950 0.11220 -0.00880
O13 0.31090 0.29320 0.46750
O14 0.00690 0.10090 0.64080
O15 0.65980 0.26230 0.51500
O16 0.47200 0.26300 0.20250

loop_
_cod_related_entry_id
_cod_related_entry_database
_cod_related_entry_code
1 AMCSD 0015953
